data_1556635
loop_
_publ_author_name
'Miao, Hong-Jie'
'Wang, Le-Le'
'Han, Hua-Bin'
'Zhao, Yong-De'
'Wang, Qi-Lin'
'Bu, Zhan-Wei'

_publ_section_title
;
 Regio- and diastereoselective dearomatizations of N-alkyl activated
 azaarenes: the maximization of the reactive sites
;
_journal_issue 5
_journal_name_full 'Chemical Science'
_journal_page_first 1418
_journal_page_last 1424
_journal_paper_doi 10.1039/C9SC04880D
_journal_volume 11
_journal_year 2020
_chemical_formula_moiety 'C39 H39 N5 O5'
_chemical_formula_sum 'C39 H39 N5 O5'
_chemical_formula_weight 657.75
_space_group_crystal_system monoclinic
_space_group_IT_number 14
_space_group_name_Hall '-P 2ybc'
_space_group_name_H-M_alt 'P 1 21/c 1'
_atom_sites_solution_hydrogens geom
_atom_sites_solution_primary direct
_audit_creation_date 2018-03-05
_audit_creation_method
;
Olex2 1.2
(compiled 2017.08.10 svn.r3458 for OlexSys, GUI svn.r5381)
;
_audit_update_record
;
2019-08-01 deposited with the CCDC.	2019-12-17 downloaded from the CCDC.
;
_cell_angle_alpha 90
_cell_angle_beta 79.1361(11)
_cell_angle_gamma 90
_cell_formula_units_Z 8
_cell_length_a 11.80408(14)
_cell_length_b 18.74504(18)
_cell_length_c 31.2581(4)
_cell_measurement_reflns_used 13858
_cell_measurement_temperature 293(2)
_cell_measurement_theta_max 70.6640
_cell_measurement_theta_min 3.7250
_cell_volume 6792.46(14)
_computing_cell_refinement
;
CrysAlisPro, Agilent Technologies,
Version 1.171.37.35 (release 13-08-2014 CrysAlis171 .NET)
(compiled Aug 13 2014,18:06:01)
;
_computing_data_collection
;
CrysAlisPro, Agilent Technologies,
Version 1.171.37.35 (release 13-08-2014 CrysAlis171 .NET)
(compiled Aug 13 2014,18:06:01)
;
_computing_data_reduction
;
CrysAlisPro, Agilent Technologies,
Version 1.171.37.35 (release 13-08-2014 CrysAlis171 .NET)
(compiled Aug 13 2014,18:06:01)
;
_computing_molecular_graphics 'Olex2 (Dolomanov et al., 2009)'
_computing_publication_material 'Olex2 (Dolomanov et al., 2009)'
_computing_structure_refinement 'ShelXL (Sheldrick, 2015)'
_computing_structure_solution 'SIR2004 (Burla et al., 2007)'
_diffrn_ambient_temperature 293(2)
_diffrn_detector 'CCD plate'
_diffrn_detector_area_resol_mean 16.2312
_diffrn_detector_type Eos
_diffrn_measured_fraction_theta_full 0.995
_diffrn_measured_fraction_theta_max 0.995
_diffrn_measurement_details
;
#__ type_ start__ end____ width___ exp.time_
  1 omega  -74.00  -16.80   0.4000   16.5000
omega____ theta____ kappa____ phi______ frames
    -      -33.5000  -19.0000   60.0000 143

#__ type_ start__ end____ width___ exp.time_
  2 omega  -94.00  -62.80   0.4000   16.5000
omega____ theta____ kappa____ phi______ frames
    -      -33.5000  178.0000   90.0000 78

#__ type_ start__ end____ width___ exp.time_
  3 omega   24.00   50.00   0.4000   16.5000
omega____ theta____ kappa____ phi______ frames
    -       36.4734   77.0000  -60.0000 65

#__ type_ start__ end____ width___ exp.time_
  4 omega    2.00   37.20   0.4000   16.5000
omega____ theta____ kappa____ phi______ frames
    -       36.4734  -99.0000   90.0000 88

#__ type_ start__ end____ width___ exp.time_
  5 omega   -6.00   68.00   0.4000   16.5000
omega____ theta____ kappa____ phi______ frames
    -       36.4734  -97.0000 -153.0000 185

#__ type_ start__ end____ width___ exp.time_
  6 omega    0.00   26.00   0.4000   16.5000
omega____ theta____ kappa____ phi______ frames
    -       36.4734   19.0000   90.0000 65

#__ type_ start__ end____ width___ exp.time_
  7 omega   50.00  103.20   0.4000   16.5000
omega____ theta____ kappa____ phi______ frames
    -       36.4734   57.0000  -90.0000 133

#__ type_ start__ end____ width___ exp.time_
  8 omega  -16.00   52.00   0.4000   16.5000
omega____ theta____ kappa____ phi______ frames
    -       36.4734  -57.0000   90.0000 170

#__ type_ start__ end____ width___ exp.time_
  9 omega   61.00   93.00   0.4000   16.5000
omega____ theta____ kappa____ phi______ frames
    -       36.4734  178.0000 -150.0000 80

#__ type_ start__ end____ width___ exp.time_
 10 omega   45.00   74.20   0.4000   16.5000
omega____ theta____ kappa____ phi______ frames
    -       36.4734  -99.0000   90.0000 73

#__ type_ start__ end____ width___ exp.time_
 11 omega   46.00   72.00   0.4000   16.5000
omega____ theta____ kappa____ phi______ frames
    -       36.4734   19.0000   90.0000 65

#__ type_ start__ end____ width___ exp.time_
 12 omega   60.00  103.20   0.4000   16.5000
omega____ theta____ kappa____ phi______ frames
    -       36.4734   77.0000  -60.0000 108

#__ type_ start__ end____ width___ exp.time_
 13 omega   74.00  100.00   0.4000   52.5000
omega____ theta____ kappa____ phi______ frames
    -      108.0000  -97.0000 -153.0000 65

#__ type_ start__ end____ width___ exp.time_
 14 omega  100.80  178.00   0.4000   52.5000
omega____ theta____ kappa____ phi______ frames
    -      108.0000   45.0000  -60.0000 193

#__ type_ start__ end____ width___ exp.time_
 15 omega   46.00   85.20   0.4000   52.5000
omega____ theta____ kappa____ phi______ frames
    -      108.0000  -94.0000   30.0000 98

#__ type_ start__ end____ width___ exp.time_
 16 omega   38.00  113.20   0.4000   52.5000
omega____ theta____ kappa____ phi______ frames
    -      108.0000 -111.0000  -60.0000 188

#__ type_ start__ end____ width___ exp.time_
 17 omega   42.00  108.00   0.4000   52.5000
omega____ theta____ kappa____ phi______ frames
    -      108.0000  -94.0000   90.0000 165

#__ type_ start__ end____ width___ exp.time_
 18 omega   83.00  175.00   0.4000   52.5000
omega____ theta____ kappa____ phi______ frames
    -      108.0000   77.0000 -120.0000 230

#__ type_ start__ end____ width___ exp.time_
 19 omega   40.00   90.00   0.4000   52.5000
omega____ theta____ kappa____ phi______ frames
    -      108.0000  -30.0000  120.0000 125

#__ type_ start__ end____ width___ exp.time_
 20 omega   56.00   82.00   0.4000   52.5000
omega____ theta____ kappa____ phi______ frames
    -      108.0000  -30.0000  150.0000 65

#__ type_ start__ end____ width___ exp.time_
 21 omega  111.00  169.00   0.4000   52.5000
omega____ theta____ kappa____ phi______ frames
    -      108.0000   15.0000 -180.0000 145

#__ type_ start__ end____ width___ exp.time_
 22 omega   45.00   73.00   0.4000   52.5000
omega____ theta____ kappa____ phi______ frames
    -      108.0000  -94.0000 -180.0000 70

#__ type_ start__ end____ width___ exp.time_
 23 omega   68.00   94.00   0.4000   52.5000
omega____ theta____ kappa____ phi______ frames
    -      108.0000   15.0000 -180.0000 65
;
_diffrn_measurement_device 'four-circle diffractometer'
_diffrn_measurement_device_type 'Xcalibur, Eos, Gemini'
_diffrn_measurement_method '\w scans'
_diffrn_orient_matrix_UB_11 -0.1220333000
_diffrn_orient_matrix_UB_12 0.0177796000
_diffrn_orient_matrix_UB_13 -0.0076587000
_diffrn_orient_matrix_UB_21 0.0513503000
_diffrn_orient_matrix_UB_22 0.0252290000
_diffrn_orient_matrix_UB_23 -0.0465206000
_diffrn_orient_matrix_UB_31 -0.0115330000
_diffrn_orient_matrix_UB_32 -0.0761516000
_diffrn_orient_matrix_UB_33 -0.0172119000
_diffrn_radiation_monochromator graphite
_diffrn_radiation_probe x-ray
_diffrn_radiation_type CuK\a
_diffrn_radiation_wavelength 1.54184
_diffrn_reflns_av_unetI/netI 0.0253
_diffrn_reflns_Laue_measured_fraction_full 0.995
_diffrn_reflns_Laue_measured_fraction_max 0.995
_diffrn_reflns_limit_h_max 14
_diffrn_reflns_limit_h_min -14
_diffrn_reflns_limit_k_max 22
_diffrn_reflns_limit_k_min -22
_diffrn_reflns_limit_l_max 37
_diffrn_reflns_limit_l_min -13
_diffrn_reflns_number 11515
_diffrn_reflns_point_group_measured_fraction_full 0.995
_diffrn_reflns_point_group_measured_fraction_max 0.995
_diffrn_reflns_theta_full 67.096
_diffrn_reflns_theta_max 67.096
_diffrn_reflns_theta_min 3.722
_diffrn_source 'Enhance (Cu) X-ray Source'
_exptl_absorpt_coefficient_mu 0.697
_exptl_absorpt_correction_T_max 1.00000
_exptl_absorpt_correction_T_min 0.84160
_exptl_absorpt_correction_type multi-scan
_exptl_absorpt_process_details
;
CrysAlisPro, Agilent Technologies,
Version 1.171.37.35 (release 13-08-2014 CrysAlis171 .NET)
(compiled Aug 13 2014,18:06:01)
Empirical absorption correction using spherical harmonics,
 implemented in SCALE3 ABSPACK scaling algorithm.
;
_exptl_crystal_colour yellow
_exptl_crystal_colour_primary yellow
_exptl_crystal_density_diffrn 1.286
_exptl_crystal_description plate
_exptl_crystal_F_000 2784
_exptl_crystal_size_max 0.19
_exptl_crystal_size_mid 0.17
_exptl_crystal_size_min 0.1
_refine_diff_density_max 0.381
_refine_diff_density_min -0.274
_refine_diff_density_rms 0.041
_refine_ls_extinction_method none
_refine_ls_goodness_of_fit_ref 1.038
_refine_ls_hydrogen_treatment constr
_refine_ls_matrix_type full
_refine_ls_number_parameters 890
_refine_ls_number_reflns 11515
_refine_ls_number_restraints 44
_refine_ls_restrained_S_all 1.056
_refine_ls_R_factor_all 0.0596
_refine_ls_R_factor_gt 0.0516
_refine_ls_shift/su_max 0.000
_refine_ls_shift/su_mean 0.000
_refine_ls_structure_factor_coef Fsqd
_refine_ls_weighting_details 'w=1/[\s^2^(Fo^2^)+(0.0903P)^2^+0.7126P] where P=(Fo^2^+2Fc^2^)/3'
_refine_ls_weighting_scheme calc
_refine_ls_wR_factor_gt 0.1400
_refine_ls_wR_factor_ref 0.1465
_reflns_Friedel_coverage 0.000
_reflns_number_gt 9893
_reflns_number_total 11515
_reflns_threshold_expression 'I > 2\s(I)'
_cod_data_source_file c9sc04880d2.cif
_cod_data_source_block 201803150_tw
_cod_depositor_comments
;Adding full bibliography for 1556630--1556636.cif.

 Adding full bibliography for 1556630--1556636.cif.
;
_cod_original_cell_volume 6792.46(13)
_cod_database_code 1556635
_shelx_shelxl_version_number 2014/7
_chemical_oxdiff_formula C40H30N3O5Br1
_shelx_space_group_comment
;
The symmetry employed for this shelxl refinement is uniquely defined
by the following loop, which should always be used as a source of
symmetry information in preference to the above space-group names.
They are only intended as comments.
;
_shelx_estimated_absorpt_t_max 0.934
_shelx_estimated_absorpt_t_min 0.879
_reflns_odcompleteness_completeness 94.43
_reflns_odcompleteness_iscentric 1
_reflns_odcompleteness_theta 66.97
_olex2_refinement_description
;
1. Twinned data refinement
 Scales: 0.6569(10)
 0.3431(10)
2. Fixed Uiso
 At 1.2 times of:
  All C(H) groups, All C(H,H) groups
 At 1.5 times of:
  All C(H,H,H) groups
3. Rigid bond restraints
 C36', C37'
 with sigma for 1-2 distances of 0.001 and sigma for 1-3 distances of 0.001
 C24, C25
 with sigma for 1-2 distances of 0.001 and sigma for 1-3 distances of 0.001
4. Uiso/Uaniso restraints and constraints
Uanis(C36') \\sim Ueq, Uanis(C37') \\sim Ueq, Uanis(C38') \\sim Ueq,
Uanis(C39') \\sim Ueq: with sigma of 0.01 and sigma for terminal atoms of 0.02
Uanis(C24) \\sim Ueq, Uanis(C25) \\sim Ueq: with sigma of 0.01 and sigma for
terminal atoms of 0.02
Uanis(C33') \\sim Ueq: with sigma of 0.01 and sigma for terminal atoms of 0.02
5.a Ternary CH refined with riding coordinates:
 C16(H16), C18(H18), C19(H19), C20(H20), C28(H28), C30(H30), C16'(H16'),
 C18'(H18'), C19'(H19'), C20'(H20'), C28'(H28'), C30'(H30')
5.b Secondary CH2 refined with riding coordinates:
 C2(H2A,H2B), C4(H4A,H4B), C21(H21A,H21B), C33(H33A,H33B), C2'(H2'A,H2'B),
 C4'(H4'A,H4'B), C21'(H21C,H21D), C33'(H33C,H33D)
5.c Aromatic/amide H refined with riding coordinates:
 C10(H10), C11(H11), C13(H13), C14(H14), C23(H23), C24(H24), C25(H25),
 C26(H26), C27(H27), C31(H31), C32(H32), C35(H35), C36(H36), C37(H37), C38(H38),
  C39(H39), C10'(H10'), C11'(H11'), C13'(H13'), C14'(H14'), C23'(H23'),
 C24'(H24'), C25'(H25'), C26'(H26'), C27'(H27'), C31'(H31'), C32'(H32'),
 C35'(H35'), C36'(H36'), C37'(H37'), C38'(H38'), C39'(H39')
5.d Idealised Me refined as rotating group:
 C7(H7A,H7B,H7C), C8(H8A,H8B,H8C), C15(H15A,H15B,H15C), C7'(H7'A,H7'B,H7'C),
 C8'(H8'A,H8'B,H8'C), C15'(H15D,H15E,H15F)
;
_olex2_submission_special_instructions 'No special instructions were received'

loop_
_space_group_symop_operation_xyz
'x, y, z'
'-x, y+1/2, -z+1/2'
'-x, -y, -z'
'x, -y-1/2, z-1/2'

loop_
_atom_site_label
_atom_site_type_symbol
_atom_site_fract_x
_atom_site_fract_y
_atom_site_fract_z
_atom_site_U_iso_or_equiv
_atom_site_adp_type
_atom_site_occupancy
_atom_site_site_symmetry_order
_atom_site_calc_flag
_atom_site_refinement_flags_posn
_atom_site_refinement_flags_adp
C1 C 0.3358(2) 0.83578(13) 0.45512(8) 0.0477(5) Uani 1 1 d . .
C2 C 0.3112(3) 0.75714(14) 0.45657(8) 0.0580(7) Uani 1 1 d . .
H2A H 0.2297 0.7500 0.4567 0.070 Uiso 1 1 calc R .
H2B H 0.3275 0.7379 0.4836 0.070 Uiso 1 1 calc R .
C3 C 0.3809(3) 0.71575(14) 0.41858(9) 0.0567(7) Uani 1 1 d . .
C4 C 0.3596(3) 0.75061(13) 0.37664(8) 0.0542(6) Uani 1 1 d . .
H4A H 0.4129 0.7303 0.3522 0.065 Uiso 1 1 calc R .
H4B H 0.2821 0.7389 0.3729 0.065 Uiso 1 1 calc R .
C5 C 0.3732(2) 0.83036(12) 0.37536(7) 0.0428(5) Uani 1 1 d . .
C6 C 0.3679(2) 0.86930(12) 0.41277(7) 0.0415(5) Uani 1 1 d . .
C7 C 0.5086(3) 0.71839(19) 0.42136(11) 0.0738(9) Uani 1 1 d . .
H7A H 0.5522 0.6907 0.3981 0.111 Uiso 1 1 calc GR .
H7B H 0.5190 0.6992 0.4488 0.111 Uiso 1 1 calc GR .
H7C H 0.5348 0.7670 0.4189 0.111 Uiso 1 1 calc GR .
C8 C 0.3377(4) 0.63923(15) 0.41979(11) 0.0842(11) Uani 1 1 d . .
H8A H 0.2566 0.6391 0.4193 0.126 Uiso 1 1 calc GR .
H8B H 0.3509 0.6165 0.4459 0.126 Uiso 1 1 calc GR .
H8C H 0.3783 0.6139 0.3949 0.126 Uiso 1 1 calc GR .
C9 C 0.3821(2) 0.82946(13) 0.29595(8) 0.0459(5) Uani 1 1 d . .
C10 C 0.2775(3) 0.79860(15) 0.29218(10) 0.0577(6) Uani 1 1 d . .
H10 H 0.2171 0.7981 0.3160 0.069 Uiso 1 1 calc R .
C11 C 0.2629(3) 0.76909(15) 0.25380(10) 0.0664(8) Uani 1 1 d . .
H11 H 0.1929 0.7476 0.2521 0.080 Uiso 1 1 calc R .
C12 C 0.3495(4) 0.77032(16) 0.21753(11) 0.0759(10) Uani 1 1 d . .
C13 C 0.4539(4) 0.80253(16) 0.22095(10) 0.0736(9) Uani 1 1 d . .
H13 H 0.5131 0.8046 0.1967 0.088 Uiso 1 1 calc R .
C14 C 0.4701(2) 0.83126(14) 0.25989(8) 0.0560(6) Uani 1 1 d . .
H14 H 0.5406 0.8519 0.2619 0.067 Uiso 1 1 calc R .
C15 C 0.3324(6) 0.7392(3) 0.17446(14) 0.125(2) Uani 1 1 d . .
H15A H 0.3455 0.6886 0.1744 0.188 Uiso 1 1 calc GR .
H15B H 0.3858 0.7608 0.1511 0.188 Uiso 1 1 calc GR .
H15C H 0.2549 0.7483 0.1706 0.188 Uiso 1 1 calc GR .
C16 C 0.40285(19) 0.94158(12) 0.33341(7) 0.0413(5) Uani 1 1 d . .
H16 H 0.4465 0.9559 0.3049 0.050 Uiso 1 1 calc R .
C17 C 0.46427(19) 0.97049(12) 0.36860(7) 0.0410(5) Uani 1 1 d . .
C18 C 0.39490(19) 0.94762(12) 0.41232(7) 0.0409(5) Uani 1 1 d . .
H18 H 0.4396 0.9578 0.4351 0.049 Uiso 1 1 calc R .
C19 C 0.2860(2) 0.99488(12) 0.41981(7) 0.0430(5) Uani 1 1 d . .
H19 H 0.2186 0.9746 0.4391 0.052 Uiso 1 1 calc R .
C20 C 0.2640(2) 1.02219(12) 0.37527(7) 0.0436(5) Uani 1 1 d . .
H20 H 0.1862 1.0421 0.3781 0.052 Uiso 1 1 calc R .
C21 C 0.2581(2) 0.99893(15) 0.29805(8) 0.0533(6) Uani 1 1 d . .
H21A H 0.2762 0.9620 0.2761 0.064 Uiso 1 1 calc R .
H21B H 0.3055 1.0401 0.2881 0.064 Uiso 1 1 calc R .
C22 C 0.1336(2) 1.01912(14) 0.30223(8) 0.0521(6) Uani 1 1 d . .
C23 C 0.1029(3) 1.08333(18) 0.28504(11) 0.0734(9) Uani 1 1 d . .
H23 H 0.1595 1.1150 0.2719 0.088 Uiso 1 1 calc R .
C24 C -0.0133(4) 1.0996(2) 0.28770(14) 0.0930(10) Uani 1 1 d . U
H24 H -0.0338 1.1421 0.2758 0.112 Uiso 1 1 calc R .
C25 C -0.0972(4) 1.0547(3) 0.30735(13) 0.0940(11) Uani 1 1 d . U
H25 H -0.1744 1.0669 0.3092 0.113 Uiso 1 1 calc R .
C26 C -0.0689(3) 0.9920(2) 0.32435(14) 0.0874(11) Uani 1 1 d . .
H26 H -0.1265 0.9613 0.3379 0.105 Uiso 1 1 calc R .
C27 C 0.0466(3) 0.97405(17) 0.32145(11) 0.0692(8) Uani 1 1 d . .
H27 H 0.0654 0.9307 0.3327 0.083 Uiso 1 1 calc R .
C28 C 0.3155(2) 1.07382(12) 0.42990(8) 0.0481(5) Uani 1 1 d . .
H28 H 0.2441 1.1007 0.4397 0.058 Uiso 1 1 calc R .
C29 C 0.3532(2) 1.08160(12) 0.38060(8) 0.0466(5) Uani 1 1 d . .
C30 C 0.4758(2) 1.05334(13) 0.36568(8) 0.0471(5) Uani 1 1 d . .
H30 H 0.5048 1.0676 0.3354 0.057 Uiso 1 1 calc R .
C31 C 0.5537(2) 1.08213(13) 0.39440(9) 0.0535(6) Uani 1 1 d . .
H31 H 0.6310 1.0907 0.3828 0.064 Uiso 1 1 calc R .
C32 C 0.5129(2) 1.09560(13) 0.43647(9) 0.0560(6) Uani 1 1 d . .
H32 H 0.5658 1.1085 0.4537 0.067 Uiso 1 1 calc R .
C33 C 0.3682(3) 1.07306(16) 0.50303(9) 0.0653(7) Uani 1 1 d . .
H33A H 0.4237 1.0949 0.5182 0.078 Uiso 1 1 calc R .
H33B H 0.3739 1.0218 0.5061 0.078 Uiso 1 1 calc R .
C34 C 0.2497(3) 1.09646(16) 0.52399(9) 0.0620(7) Uani 1 1 d . .
C35 C 0.1641(4) 1.0466(2) 0.53381(13) 0.0910(11) Uani 1 1 d . .
H35 H 0.1805 0.9988 0.5273 0.109 Uiso 1 1 calc R .
C36 C 0.0531(5) 1.0664(3) 0.55332(19) 0.1263(18) Uani 1 1 d . .
H36 H -0.0042 1.0319 0.5596 0.152 Uiso 1 1 calc R .
C37 C 0.0274(6) 1.1358(4) 0.56341(18) 0.136(2) Uani 1 1 d . .
H37 H -0.0470 1.1490 0.5765 0.163 Uiso 1 1 calc R .
C38 C 0.1124(6) 1.1856(3) 0.55410(18) 0.128(2) Uani 1 1 d . .
H38 H 0.0959 1.2332 0.5609 0.154 Uiso 1 1 calc R .
C39 C 0.2242(5) 1.1658(2) 0.53439(13) 0.0968(12) Uani 1 1 d . .
H39 H 0.2816 1.2003 0.5283 0.116 Uiso 1 1 calc R .
N1 N 0.39904(18) 0.86378(10) 0.33543(6) 0.0443(4) Uani 1 1 d . .
N2 N 0.58617(17) 0.94048(11) 0.35991(7) 0.0494(5) Uani 1 1 d . .
N3 N 0.28837(16) 0.97298(10) 0.33917(6) 0.0430(4) Uani 1 1 d . .
N4 N 0.3385(2) 1.15339(12) 0.36133(8) 0.0596(6) Uani 1 1 d . .
N5 N 0.3983(2) 1.09185(11) 0.45629(7) 0.0523(5) Uani 1 1 d . .
O1 O 0.3265(2) 0.87118(10) 0.48858(5) 0.0620(5) Uani 1 1 d . .
O2 O 0.62199(18) 0.91108(12) 0.38897(7) 0.0710(6) Uani 1 1 d . .
O3 O 0.64289(18) 0.94943(14) 0.32353(7) 0.0757(6) Uani 1 1 d . .
O4 O 0.2916(3) 1.19973(12) 0.38431(9) 0.1025(9) Uani 1 1 d . .
O5 O 0.3707(3) 1.16153(13) 0.32282(9) 0.1080(11) Uani 1 1 d . .
C1' C 0.9313(2) 0.33785(15) 0.45155(9) 0.0543(6) Uani 1 1 d . .
C2' C 0.9609(3) 0.26051(15) 0.45474(8) 0.0588(7) Uani 1 1 d . .
H2'A H 0.9151 0.2410 0.4812 0.071 Uiso 1 1 calc R .
H2'B H 1.0414 0.2565 0.4571 0.071 Uiso 1 1 calc R .
C3' C 0.9403(2) 0.21610(14) 0.41615(9) 0.0548(6) Uani 1 1 d . .
C4' C 1.0094(3) 0.25073(14) 0.37467(8) 0.0556(6) Uani 1 1 d . .
H4'A H 1.0908 0.2414 0.3734 0.067 Uiso 1 1 calc R .
H4'B H 0.9874 0.2285 0.3494 0.067 Uiso 1 1 calc R .
C5' C 0.9913(2) 0.33048(13) 0.37239(8) 0.0466(5) Uani 1 1 d . .
C6' C 0.9511(2) 0.36994(13) 0.40829(8) 0.0471(5) Uani 1 1 d . .
C7' C 0.8129(3) 0.21323(17) 0.41472(10) 0.0664(7) Uani 1 1 d . .
H7'A H 0.7716 0.1931 0.4414 0.100 Uiso 1 1 calc GR .
H7'B H 0.8013 0.1841 0.3906 0.100 Uiso 1 1 calc GR .
H7'C H 0.7851 0.2606 0.4112 0.100 Uiso 1 1 calc GR .
C8' C 0.9841(3) 0.13981(16) 0.42009(11) 0.0752(9) Uani 1 1 d . .
H8'A H 1.0646 0.1411 0.4216 0.113 Uiso 1 1 calc GR .
H8'B H 0.9736 0.1126 0.3951 0.113 Uiso 1 1 calc GR .
H8'C H 0.9417 0.1181 0.4460 0.113 Uiso 1 1 calc GR .
C9' C 1.0732(2) 0.32673(13) 0.29332(8) 0.0475(5) Uani 1 1 d . .
C10' C 1.1807(2) 0.29679(15) 0.29265(10) 0.0579(7) Uani 1 1 d . .
H10' H 1.2121 0.2950 0.3178 0.070 Uiso 1 1 calc R .
C11' C 1.2411(3) 0.26929(15) 0.25325(11) 0.0722(9) Uani 1 1 d . .
H11' H 1.3119 0.2472 0.2528 0.087 Uiso 1 1 calc R .
C12' C 1.1993(3) 0.27380(16) 0.21539(11) 0.0732(9) Uani 1 1 d . .
C13' C 1.0914(4) 0.30329(17) 0.21714(10) 0.0749(9) Uani 1 1 d . .
H13' H 1.0609 0.3058 0.1918 0.090 Uiso 1 1 calc R .
C14' C 1.0278(2) 0.32906(14) 0.25537(9) 0.0580(6) Uani 1 1 d . .
H14' H 0.9547 0.3480 0.2559 0.070 Uiso 1 1 calc R .
C15' C 1.2717(5) 0.2478(2) 0.17299(13) 0.1177(18) Uani 1 1 d . .
H15D H 1.2832 0.1973 0.1746 0.177 Uiso 1 1 calc GR .
H15E H 1.3450 0.2716 0.1681 0.177 Uiso 1 1 calc GR .
H15F H 1.2326 0.2582 0.1494 0.177 Uiso 1 1 calc GR .
C16' C 1.0069(2) 0.43910(13) 0.32823(8) 0.0452(5) Uani 1 1 d . .
H16' H 0.9970 0.4516 0.2987 0.054 Uiso 1 1 calc R .
C17' C 0.9048(2) 0.46824(13) 0.36057(8) 0.0458(5) Uani 1 1 d . .
C18' C 0.9214(2) 0.44732(13) 0.40592(8) 0.0474(5) Uani 1 1 d . .
H18' H 0.8500 0.4570 0.4268 0.057 Uiso 1 1 calc R .
C19' C 1.0176(2) 0.49751(14) 0.41562(8) 0.0515(6) Uani 1 1 d . .
H19' H 1.0611 0.4795 0.4372 0.062 Uiso 1 1 calc R .
C20' C 1.0926(2) 0.52330(13) 0.37206(8) 0.0501(6) Uani 1 1 d . .
H20' H 1.1652 0.5443 0.3769 0.060 Uiso 1 1 calc R .
C21' C 1.1856(2) 0.49913(16) 0.29586(9) 0.0595(7) Uani 1 1 d . .
H21C H 1.1484 0.5402 0.2856 0.071 Uiso 1 1 calc R .
H21D H 1.1907 0.4622 0.2739 0.071 Uiso 1 1 calc R .
C22' C 1.3055(2) 0.51989(15) 0.30071(9) 0.0577(7) Uani 1 1 d . .
C23' C 1.3523(3) 0.58307(19) 0.28255(12) 0.0795(9) Uani 1 1 d . .
H23' H 1.3072 0.6138 0.2694 0.095 Uiso 1 1 calc R .
C24' C 1.4657(4) 0.6011(3) 0.28369(15) 0.1033(15) Uani 1 1 d . .
H24' H 1.4962 0.6437 0.2713 0.124 Uiso 1 1 calc R .
C25' C 1.5332(3) 0.5561(3) 0.30315(14) 0.0995(14) Uani 1 1 d . .
H25' H 1.6098 0.5674 0.3035 0.119 Uiso 1 1 calc R .
C26' C 1.4861(3) 0.4954(3) 0.32172(16) 0.0989(13) Uani 1 1 d . .
H26' H 1.5308 0.4652 0.3354 0.119 Uiso 1 1 calc R .
C27' C 1.3735(3) 0.47696(19) 0.32103(13) 0.0800(10) Uani 1 1 d . .
H27' H 1.3432 0.4350 0.3344 0.096 Uiso 1 1 calc R .
C28' C 0.9742(3) 0.57570(14) 0.42292(9) 0.0557(6) Uani 1 1 d . .
H28' H 1.0304 0.6043 0.4348 0.067 Uiso 1 1 calc R .
C29' C 0.9972(2) 0.58162(13) 0.37338(9) 0.0523(6) Uani 1 1 d . .
C30' C 0.8960(2) 0.55103(13) 0.35516(8) 0.0504(6) Uani 1 1 d . .
H30' H 0.9043 0.5632 0.3242 0.060 Uiso 1 1 calc R .
C31' C 0.7839(3) 0.57992(15) 0.38006(9) 0.0586(7) Uani 1 1 d . .
H31' H 0.7224 0.5874 0.3659 0.070 Uiso 1 1 calc R .
C32' C 0.7722(3) 0.59495(17) 0.42234(10) 0.0681(8) Uani 1 1 d . .
H32' H 0.6995 0.6086 0.4371 0.082 Uiso 1 1 calc R .
C33' C 0.8398(4) 0.5800(3) 0.49234(13) 0.1177(16) Uani 1 1 d . U
H33C H 0.8983 0.6059 0.5041 0.141 Uiso 1 1 calc R .
H33D H 0.8504 0.5296 0.4976 0.141 Uiso 1 1 calc R .
C34' C 0.7252(4) 0.6017(2) 0.51652(11) 0.0844(10) Uani 1 1 d . .
C35' C 0.6977(5) 0.6706(3) 0.52943(15) 0.1081(14) Uani 1 1 d . .
H35' H 0.7552 0.7050 0.5230 0.130 Uiso 1 1 calc R .
C36' C 0.5918(6) 0.6919(3) 0.55101(19) 0.137(2) Uani 1 1 d . U
H36' H 0.5774 0.7392 0.5591 0.164 Uiso 1 1 calc R .
C37' C 0.5110(7) 0.6432(5) 0.5599(2) 0.167(3) Uani 1 1 d . U
H37' H 0.4387 0.6573 0.5748 0.200 Uiso 1 1 calc R .
C38' C 0.5263(7) 0.5743(4) 0.5489(3) 0.181(3) Uani 1 1 d . U
H38' H 0.4660 0.5419 0.5557 0.217 Uiso 1 1 calc R .
C39' C 0.6372(7) 0.5518(3) 0.5265(2) 0.149(2) Uani 1 1 d . U
H39' H 0.6504 0.5043 0.5186 0.179 Uiso 1 1 calc R .
N1' N 1.01108(18) 0.36099(10) 0.33169(6) 0.0456(4) Uani 1 1 d . .
N2' N 0.79671(19) 0.43673(12) 0.34870(8) 0.0550(5) Uani 1 1 d . .
N3' N 1.11258(17) 0.47298(11) 0.33659(7) 0.0474(5) Uani 1 1 d . .
N4' N 1.0344(2) 0.65298(12) 0.35376(9) 0.0645(6) Uani 1 1 d . .
N5' N 0.8592(2) 0.59173(13) 0.44557(8) 0.0609(6) Uani 1 1 d . .
O1' O 0.8950(2) 0.37354(11) 0.48405(6) 0.0718(6) Uani 1 1 d . .
O2' O 0.7287(2) 0.40624(14) 0.37631(8) 0.0832(7) Uani 1 1 d . .
O3' O 0.7832(2) 0.44481(14) 0.31100(8) 0.0791(6) Uani 1 1 d . .
O4' O 1.0620(3) 0.69826(14) 0.37696(10) 0.1136(11) Uani 1 1 d . .
O5' O 1.0419(4) 0.66117(14) 0.31531(9) 0.1131(11) Uani 1 1 d . .

loop_
_atom_site_aniso_label
_atom_site_aniso_U_11
_atom_site_aniso_U_22
_atom_site_aniso_U_33
_atom_site_aniso_U_23
_atom_site_aniso_U_13
_atom_site_aniso_U_12
C1 0.0493(13) 0.0465(13) 0.0445(13) 0.0012(10) -0.0014(10) -0.0037(11)
C2 0.0683(17) 0.0501(14) 0.0496(14) 0.0047(11) 0.0041(12) -0.0085(12)
C3 0.0674(17) 0.0457(13) 0.0520(15) 0.0042(10) 0.0013(12) -0.0004(12)
C4 0.0663(17) 0.0447(13) 0.0507(13) -0.0049(10) -0.0089(12) -0.0018(12)
C5 0.0416(11) 0.0448(12) 0.0412(11) -0.0028(9) -0.0058(9) -0.0010(10)
C6 0.0422(11) 0.0425(12) 0.0388(11) -0.0003(9) -0.0051(9) -0.0007(10)
C7 0.073(2) 0.078(2) 0.0668(19) 0.0147(15) -0.0047(16) 0.0192(16)
C8 0.130(3) 0.0447(15) 0.071(2) 0.0002(13) 0.001(2) -0.0078(18)
C9 0.0520(13) 0.0439(12) 0.0442(13) -0.0036(9) -0.0151(10) 0.0025(10)
C10 0.0515(15) 0.0602(16) 0.0645(17) -0.0051(12) -0.0194(13) -0.0016(12)
C11 0.0740(18) 0.0560(15) 0.080(2) -0.0061(14) -0.0412(17) 0.0013(13)
C12 0.119(3) 0.0547(16) 0.0641(19) -0.0120(13) -0.045(2) 0.0080(18)
C13 0.108(3) 0.0609(17) 0.0470(15) -0.0107(12) -0.0015(16) 0.0049(18)
C14 0.0619(15) 0.0549(14) 0.0500(14) -0.0061(11) -0.0073(12) 0.0019(12)
C15 0.206(6) 0.105(3) 0.082(3) -0.031(2) -0.071(3) 0.000(3)
C16 0.0399(11) 0.0475(12) 0.0364(11) -0.0003(9) -0.0070(9) -0.0030(10)
C17 0.0361(11) 0.0439(12) 0.0433(12) 0.0020(9) -0.0085(9) -0.0022(9)
C18 0.0417(11) 0.0444(12) 0.0385(11) -0.0005(9) -0.0126(9) -0.0028(9)
C19 0.0419(12) 0.0473(12) 0.0402(11) -0.0047(9) -0.0084(9) -0.0010(10)
C20 0.0417(12) 0.0457(12) 0.0458(12) -0.0018(9) -0.0145(10) 0.0029(10)
C21 0.0566(15) 0.0651(16) 0.0407(12) 0.0052(11) -0.0157(11) -0.0029(12)
C22 0.0588(15) 0.0569(15) 0.0464(13) -0.0064(11) -0.0250(12) 0.0037(12)
C23 0.088(2) 0.074(2) 0.0653(19) 0.0045(14) -0.0320(17) 0.0125(17)
C24 0.109(3) 0.092(2) 0.088(2) -0.0065(18) -0.044(2) 0.0442(18)
C25 0.075(2) 0.122(3) 0.096(3) -0.027(2) -0.0444(19) 0.0352(17)
C26 0.0542(17) 0.102(3) 0.110(3) -0.019(2) -0.0268(19) -0.0037(18)
C27 0.0582(17) 0.0646(18) 0.090(2) -0.0045(15) -0.0270(16) -0.0018(14)
C28 0.0517(13) 0.0445(12) 0.0511(13) -0.0052(10) -0.0173(11) 0.0058(10)
C29 0.0549(14) 0.0394(12) 0.0494(13) 0.0027(9) -0.0200(11) -0.0022(10)
C30 0.0502(13) 0.0429(12) 0.0499(13) 0.0049(10) -0.0137(10) -0.0064(10)
C31 0.0491(13) 0.0494(13) 0.0650(16) 0.0053(11) -0.0185(12) -0.0122(11)
C32 0.0617(16) 0.0465(13) 0.0672(17) -0.0016(11) -0.0309(13) -0.0068(12)
C33 0.080(2) 0.0643(17) 0.0568(17) 0.0015(12) -0.0252(14) 0.0024(15)
C34 0.0788(19) 0.0629(16) 0.0470(14) -0.0071(11) -0.0189(13) 0.0045(15)
C35 0.096(3) 0.080(2) 0.092(3) -0.0002(19) -0.005(2) -0.003(2)
C36 0.083(3) 0.144(5) 0.139(4) 0.020(4) 0.014(3) -0.007(3)
C37 0.115(4) 0.164(6) 0.109(4) 0.023(4) 0.027(3) 0.052(4)
C38 0.156(5) 0.104(4) 0.113(4) -0.014(3) 0.007(4) 0.053(4)
C39 0.121(3) 0.076(2) 0.090(3) -0.0102(19) -0.011(2) 0.010(2)
N1 0.0488(10) 0.0462(10) 0.0375(10) -0.0032(8) -0.0070(8) -0.0029(9)
N2 0.0379(10) 0.0539(12) 0.0563(12) 0.0001(9) -0.0091(9) -0.0041(9)
N3 0.0400(10) 0.0505(11) 0.0401(10) -0.0024(8) -0.0120(8) -0.0013(8)
N4 0.0701(15) 0.0451(12) 0.0696(15) 0.0050(10) -0.0287(12) 0.0005(11)
N5 0.0610(13) 0.0497(12) 0.0511(12) -0.0073(9) -0.0227(10) -0.0009(10)
O1 0.0890(14) 0.0573(10) 0.0383(9) -0.0020(7) -0.0086(9) -0.0100(10)
O2 0.0542(11) 0.0885(15) 0.0738(13) 0.0093(11) -0.0211(10) 0.0156(11)
O3 0.0472(10) 0.1083(17) 0.0671(13) 0.0081(11) 0.0007(10) 0.0035(11)
O4 0.151(3) 0.0538(13) 0.1031(19) 0.0021(12) -0.0252(19) 0.0335(16)
O5 0.165(3) 0.0726(15) 0.0837(18) 0.0288(13) -0.0154(19) 0.0219(17)
C1' 0.0554(14) 0.0594(15) 0.0485(14) 0.0058(11) -0.0106(11) -0.0044(12)
C2' 0.0628(16) 0.0646(16) 0.0497(14) 0.0139(12) -0.0127(12) -0.0034(13)
C3' 0.0581(15) 0.0526(14) 0.0524(15) 0.0120(11) -0.0072(12) -0.0017(12)
C4' 0.0600(15) 0.0497(14) 0.0533(15) 0.0068(11) -0.0007(12) 0.0022(12)
C5' 0.0423(12) 0.0492(13) 0.0469(13) 0.0076(10) -0.0049(10) -0.0012(10)
C6' 0.0466(12) 0.0483(13) 0.0444(12) 0.0045(10) -0.0037(10) -0.0028(10)
C7' 0.0664(18) 0.0657(17) 0.0664(18) 0.0134(13) -0.0108(14) -0.0134(14)
C8' 0.093(2) 0.0552(16) 0.074(2) 0.0163(14) -0.0063(18) 0.0063(16)
C9' 0.0439(12) 0.0463(12) 0.0481(13) 0.0038(10) 0.0025(10) -0.0020(10)
C10' 0.0467(14) 0.0582(16) 0.0649(17) 0.0074(12) -0.0001(12) -0.0003(12)
C11' 0.0559(16) 0.0560(15) 0.092(2) 0.0022(16) 0.0195(17) 0.0042(13)
C12' 0.089(2) 0.0580(17) 0.0617(19) -0.0097(13) 0.0152(17) -0.0027(17)
C13' 0.102(3) 0.0680(19) 0.0555(17) -0.0093(14) -0.0156(17) -0.0033(19)
C14' 0.0608(15) 0.0557(14) 0.0571(15) -0.0012(12) -0.0103(13) -0.0016(12)
C15' 0.148(4) 0.093(3) 0.087(3) -0.023(2) 0.040(3) 0.002(3)
C16' 0.0437(12) 0.0486(13) 0.0433(12) 0.0055(9) -0.0080(10) 0.0018(10)
C17' 0.0396(11) 0.0498(13) 0.0482(13) 0.0029(10) -0.0087(10) 0.0020(10)
C18' 0.0439(12) 0.0505(13) 0.0459(13) 0.0022(10) -0.0035(10) 0.0022(10)
C19' 0.0508(13) 0.0565(14) 0.0488(13) 0.0023(11) -0.0138(11) 0.0018(11)
C20' 0.0428(12) 0.0520(14) 0.0565(14) 0.0045(11) -0.0122(11) -0.0018(11)
C21' 0.0503(14) 0.0635(16) 0.0619(16) 0.0112(13) -0.0040(13) -0.0026(12)
C22' 0.0483(14) 0.0579(15) 0.0612(16) -0.0021(12) 0.0046(12) -0.0009(12)
C23' 0.077(2) 0.079(2) 0.078(2) 0.0117(16) -0.0020(18) -0.0200(18)
C24' 0.092(3) 0.114(3) 0.095(3) 0.002(2) 0.005(2) -0.056(3)
C25' 0.0542(19) 0.142(4) 0.095(3) -0.028(3) 0.003(2) -0.026(2)
C26' 0.0546(19) 0.120(3) 0.124(3) -0.017(3) -0.020(2) 0.015(2)
C27' 0.0551(17) 0.0690(19) 0.116(3) 0.0037(18) -0.0155(18) 0.0054(15)
C28' 0.0583(15) 0.0514(14) 0.0594(15) -0.0040(11) -0.0158(12) 0.0007(12)
C29' 0.0517(13) 0.0444(13) 0.0609(15) 0.0047(11) -0.0110(12) 0.0010(11)
C30' 0.0517(13) 0.0481(13) 0.0520(14) 0.0043(10) -0.0117(11) 0.0053(11)
C31' 0.0557(15) 0.0604(16) 0.0609(16) 0.0016(12) -0.0137(12) 0.0160(13)
C32' 0.0602(16) 0.0752(19) 0.0678(18) -0.0070(14) -0.0095(14) 0.0229(15)
C33' 0.106(3) 0.182(5) 0.064(2) -0.009(2) -0.013(2) 0.031(3)
C34' 0.094(3) 0.096(2) 0.0571(18) -0.0038(16) -0.0001(18) 0.005(2)
C35' 0.120(4) 0.094(3) 0.106(3) -0.016(2) -0.009(3) -0.017(3)
C36' 0.144(4) 0.125(4) 0.129(4) -0.043(3) 0.004(3) 0.020(3)
C37' 0.137(5) 0.184(6) 0.150(5) -0.034(5) 0.045(4) -0.001(4)
C38' 0.156(5) 0.172(6) 0.189(6) 0.027(5) 0.036(5) -0.069(5)
C39' 0.183(6) 0.097(3) 0.158(5) 0.014(3) -0.008(4) -0.027(4)
N1' 0.0457(10) 0.0453(10) 0.0437(10) 0.0030(8) -0.0031(8) 0.0016(9)
N2' 0.0432(11) 0.0606(13) 0.0611(14) -0.0001(10) -0.0094(10) 0.0016(10)
N3' 0.0410(10) 0.0507(11) 0.0494(11) 0.0076(9) -0.0052(8) -0.0013(9)
N4' 0.0672(15) 0.0479(13) 0.0764(17) 0.0027(11) -0.0086(12) -0.0009(11)
N5' 0.0660(14) 0.0601(13) 0.0562(13) -0.0072(10) -0.0105(11) 0.0075(11)
O1' 0.0964(16) 0.0698(13) 0.0450(10) 0.0023(9) -0.0025(10) 0.0017(11)
O2' 0.0561(12) 0.1036(17) 0.0874(16) 0.0136(13) -0.0070(11) -0.0223(12)
O3' 0.0622(12) 0.1094(18) 0.0705(14) -0.0002(12) -0.0250(11) -0.0095(12)
O4' 0.163(3) 0.0634(15) 0.111(2) -0.0072(14) -0.016(2) -0.0332(18)
O5' 0.181(3) 0.0764(16) 0.0826(18) 0.0286(13) -0.028(2) -0.0359(19)

loop_
_atom_type_symbol
_atom_type_description
_atom_type_scat_dispersion_real
_atom_type_scat_dispersion_imag
_atom_type_scat_source
C C 0.0181 0.0091 'International Tables Vol C Tables 4.2.6.8 and 6.1.1.4'
H H 0.0000 0.0000 'International Tables Vol C Tables 4.2.6.8 and 6.1.1.4'
N N 0.0311 0.0180 'International Tables Vol C Tables 4.2.6.8 and 6.1.1.4'
O O 0.0492 0.0322 'International Tables Vol C Tables 4.2.6.8 and 6.1.1.4'

loop_
_geom_angle_atom_site_label_1
_geom_angle_atom_site_label_2
_geom_angle_atom_site_label_3
_geom_angle
C6 C1 C2 118.0(2)
O1 C1 C2 121.3(2)
O1 C1 C6 120.7(2)
C1 C2 H2A 108.8
C1 C2 H2B 108.8
C1 C2 C3 113.8(2)
H2A C2 H2B 107.7
C3 C2 H2A 108.8
C3 C2 H2B 108.8
C2 C3 C4 107.4(2)
C2 C3 C7 109.5(3)
C7 C3 C4 111.0(2)
C8 C3 C2 109.4(2)
C8 C3 C4 108.4(3)
C8 C3 C7 111.0(3)
C3 C4 H4A 108.6
C3 C4 H4B 108.6
H4A C4 H4B 107.6
C5 C4 C3 114.5(2)
C5 C4 H4A 108.6
C5 C4 H4B 108.6
C6 C5 C4 121.3(2)
C6 C5 N1 119.8(2)
N1 C5 C4 118.7(2)
C1 C6 C18 116.8(2)
C5 C6 C1 120.7(2)
C5 C6 C18 122.5(2)
C3 C7 H7A 109.5
C3 C7 H7B 109.5
C3 C7 H7C 109.5
H7A C7 H7B 109.5
H7A C7 H7C 109.5
H7B C7 H7C 109.5
C3 C8 H8A 109.5
C3 C8 H8B 109.5
C3 C8 H8C 109.5
H8A C8 H8B 109.5
H8A C8 H8C 109.5
H8B C8 H8C 109.5
C10 C9 N1 121.9(2)
C14 C9 C10 119.0(2)
C14 C9 N1 118.9(2)
C9 C10 H10 119.8
C11 C10 C9 120.4(3)
C11 C10 H10 119.8
C10 C11 H11 119.3
C10 C11 C12 121.4(3)
C12 C11 H11 119.3
C11 C12 C13 118.3(3)
C11 C12 C15 121.5(4)
C13 C12 C15 120.2(4)
C12 C13 H13 119.7
C14 C13 C12 120.6(3)
C14 C13 H13 119.7
C9 C14 H14 119.9
C13 C14 C9 120.2(3)
C13 C14 H14 119.9
C12 C15 H15A 109.5
C12 C15 H15B 109.5
C12 C15 H15C 109.5
H15A C15 H15B 109.5
H15A C15 H15C 109.5
H15B C15 H15C 109.5
C17 C16 H16 108.6
N1 C16 H16 108.6
N1 C16 C17 109.77(18)
N3 C16 H16 108.6
N3 C16 C17 108.88(18)
N3 C16 N1 112.26(18)
C16 C17 C30 111.06(19)
C18 C17 C16 107.45(18)
C18 C17 C30 111.12(19)
C18 C17 N2 112.85(19)
N2 C17 C16 107.58(18)
N2 C17 C30 106.76(18)
C6 C18 C17 111.23(18)
C6 C18 H18 109.0
C6 C18 C19 113.00(19)
C17 C18 H18 109.0
C17 C18 C19 105.51(18)
C19 C18 H18 109.0
C18 C19 H19 115.3
C18 C19 C20 109.22(18)
C18 C19 C28 111.25(19)
C20 C19 H19 115.3
C20 C19 C28 87.14(17)
C28 C19 H19 115.3
C19 C20 H20 111.0
C19 C20 C29 84.79(17)
C29 C20 H20 111.0
N3 C20 C19 116.64(19)
N3 C20 H20 111.0
N3 C20 C29 120.0(2)
H21A C21 H21B 107.7
C22 C21 H21A 108.8
C22 C21 H21B 108.8
N3 C21 H21A 108.8
N3 C21 H21B 108.8
N3 C21 C22 113.6(2)
C23 C22 C21 120.4(3)
C27 C22 C21 121.4(3)
C27 C22 C23 118.1(3)
C22 C23 H23 120.3
C24 C23 C22 119.4(4)
C24 C23 H23 120.3
C23 C24 H24 119.4
C25 C24 C23 121.2(4)
C25 C24 H24 119.4
C24 C25 H25 119.9
C24 C25 C26 120.2(4)
C26 C25 H25 119.9
C25 C26 H26 120.2
C25 C26 C27 119.7(4)
C27 C26 H26 120.2
C22 C27 C26 121.4(3)
C22 C27 H27 119.3
C26 C27 H27 119.3
C19 C28 H28 109.7
C29 C28 C19 85.46(17)
C29 C28 H28 109.7
N5 C28 C19 122.7(2)
N5 C28 H28 109.7
N5 C28 C29 117.2(2)
C28 C29 C20 88.01(18)
C28 C29 C30 110.7(2)
C30 C29 C20 109.79(19)
N4 C29 C20 117.7(2)
N4 C29 C28 117.2(2)
N4 C29 C30 111.3(2)
C17 C30 H30 109.7
C29 C30 C17 105.06(19)
C29 C30 H30 109.7
C31 C30 C17 112.3(2)
C31 C30 C29 110.1(2)
C31 C30 H30 109.7
C30 C31 H31 119.7
C32 C31 C30 120.6(2)
C32 C31 H31 119.7
C31 C32 H32 117.5
C31 C32 N5 125.0(2)
N5 C32 H32 117.5
H33A C33 H33B 107.8
C34 C33 H33A 108.9
C34 C33 H33B 108.9
N5 C33 H33A 108.9
N5 C33 H33B 108.9
N5 C33 C34 113.2(2)
C35 C34 C33 119.2(3)
C39 C34 C33 122.1(3)
C39 C34 C35 118.6(4)
C34 C35 H35 119.6
C34 C35 C36 120.8(4)
C36 C35 H35 119.6
C35 C36 H36 119.7
C37 C36 C35 120.6(5)
C37 C36 H36 119.7
C36 C37 H37 120.5
C36 C37 C38 118.9(5)
C38 C37 H37 120.5
C37 C38 H38 119.7
C37 C38 C39 120.6(5)
C39 C38 H38 119.7
C34 C39 C38 120.5(5)
C34 C39 H39 119.8
C38 C39 H39 119.8
C5 N1 C9 122.06(19)
C5 N1 C16 119.54(18)
C9 N1 C16 114.67(18)
O2 N2 C17 119.3(2)
O2 N2 O3 123.9(2)
O3 N2 C17 116.8(2)
C16 N3 C21 113.36(19)
C20 N3 C16 113.53(18)
C20 N3 C21 115.06(19)
O4 N4 C29 119.1(3)
O4 N4 O5 122.2(3)
O5 N4 C29 118.6(2)
C28 N5 C33 116.7(2)
C32 N5 C28 118.1(2)
C32 N5 C33 119.2(2)
C6' C1' C2' 117.5(2)
O1' C1' C2' 121.5(2)
O1' C1' C6' 120.9(3)
C1' C2' H2'A 108.8
C1' C2' H2'B 108.8
C1' C2' C3' 113.7(2)
H2'A C2' H2'B 107.7
C3' C2' H2'A 108.8
C3' C2' H2'B 108.8
C2' C3' C4' 107.4(2)
C2' C3' C8' 109.8(2)
C7' C3' C2' 110.5(3)
C7' C3' C4' 111.2(2)
C7' C3' C8' 108.8(3)
C8' C3' C4' 109.1(2)
C3' C4' H4'A 108.9
C3' C4' H4'B 108.9
H4'A C4' H4'B 107.7
C5' C4' C3' 113.5(2)
C5' C4' H4'A 108.9
C5' C4' H4'B 108.9
C6' C5' C4' 122.1(2)
C6' C5' N1' 120.8(2)
N1' C5' C4' 117.0(2)
C1' C6' C18' 116.6(2)
C5' C6' C1' 120.9(2)
C5' C6' C18' 122.5(2)
C3' C7' H7'A 109.5
C3' C7' H7'B 109.5
C3' C7' H7'C 109.5
H7'A C7' H7'B 109.5
H7'A C7' H7'C 109.5
H7'B C7' H7'C 109.5
C3' C8' H8'A 109.5
C3' C8' H8'B 109.5
C3' C8' H8'C 109.5
H8'A C8' H8'B 109.5
H8'A C8' H8'C 109.5
H8'B C8' H8'C 109.5
C10' C9' C14' 120.0(2)
C10' C9' N1' 121.1(2)
C14' C9' N1' 118.7(2)
C9' C10' H10' 120.8
C9' C10' C11' 118.4(3)
C11' C10' H10' 120.8
C10' C11' H11' 118.9
C12' C11' C10' 122.1(3)
C12' C11' H11' 118.9
C11' C12' C13' 118.1(3)
C11' C12' C15' 120.1(4)
C13' C12' C15' 121.8(4)
C12' C13' H13' 119.2
C14' C13' C12' 121.6(3)
C14' C13' H13' 119.2
C9' C14' H14' 120.1
C13' C14' C9' 119.7(3)
C13' C14' H14' 120.1
C12' C15' H15D 109.5
C12' C15' H15E 109.5
C12' C15' H15F 109.5
H15D C15' H15E 109.5
H15D C15' H15F 109.5
H15E C15' H15F 109.5
C17' C16' H16' 108.7
N1' C16' H16' 108.7
N1' C16' C17' 110.02(19)
N3' C16' H16' 108.7
N3' C16' C17' 108.7(2)
N3' C16' N1' 112.12(19)
C16' C17' C30' 110.12(19)
C18' C17' C16' 107.6(2)
C18' C17' C30' 112.3(2)
N2' C17' C16' 107.2(2)
N2' C17' C18' 113.0(2)
N2' C17' C30' 106.5(2)
C6' C18' C17' 111.6(2)
C6' C18' H18' 109.1
C6' C18' C19' 113.0(2)
C17' C18' H18' 109.1
C17' C18' C19' 104.74(19)
C19' C18' H18' 109.1
C18' C19' H19' 115.1
C18' C19' C20' 109.6(2)
C18' C19' C28' 111.5(2)
C20' C19' H19' 115.1
C20' C19' C28' 87.31(19)
C28' C19' H19' 115.1
C19' C20' H20' 111.1
C19' C20' C29' 84.60(19)
C29' C20' H20' 111.1
N3' C20' C19' 117.0(2)
N3' C20' H20' 111.1
N3' C20' C29' 119.3(2)
H21C C21' H21D 107.7
C22' C21' H21C 108.8
C22' C21' H21D 108.8
N3' C21' H21C 108.8
N3' C21' H21D 108.8
N3' C21' C22' 113.9(2)
C23' C22' C21' 119.4(3)
C27' C22' C21' 122.6(3)
C27' C22' C23' 118.0(3)
C22' C23' H23' 119.7
C22' C23' C24' 120.7(4)
C24' C23' H23' 119.7
C23' C24' H24' 119.9
C25' C24' C23' 120.2(4)
C25' C24' H24' 119.9
C24' C25' H25' 120.6
C26' C25' C24' 118.7(4)
C26' C25' H25' 120.6
C25' C26' H26' 119.2
C25' C26' C27' 121.7(4)
C27' C26' H26' 119.2
C22' C27' C26' 120.7(4)
C22' C27' H27' 119.7
C26' C27' H27' 119.7
C19' C28' H28' 110.0
C29' C28' C19' 85.92(19)
C29' C28' H28' 110.0
N5' C28' C19' 121.6(2)
N5' C28' H28' 110.0
N5' C28' C29' 117.1(2)
C28' C29' C20' 88.0(2)
C28' C29' C30' 110.4(2)
C30' C29' C20' 109.7(2)
N4' C29' C20' 117.2(2)
N4' C29' C28' 117.5(2)
N4' C29' C30' 111.8(2)
C17' C30' H30' 109.9
C29' C30' C17' 105.0(2)
C29' C30' H30' 109.9
C31' C30' C17' 111.7(2)
C31' C30' C29' 110.2(2)
C31' C30' H30' 109.9
C30' C31' H31' 119.8
C32' C31' C30' 120.4(3)
C32' C31' H31' 119.8
C31' C32' H32' 117.6
C31' C32' N5' 124.7(3)
N5' C32' H32' 117.6
H33C C33' H33D 107.5
C34' C33' H33C 108.4
C34' C33' H33D 108.4
N5' C33' H33C 108.4
N5' C33' H33D 108.4
N5' C33' C34' 115.3(4)
C35' C34' C33' 123.5(5)
C35' C34' C39' 116.3(5)
C39' C34' C33' 120.2(5)
C34' C35' H35' 117.8
C36' C35' C34' 124.3(5)
C36' C35' H35' 117.8
C35' C36' H36' 121.2
C37' C36' C35' 117.6(6)
C37' C36' H36' 121.2
C36' C37' H37' 118.1
C36' C37' C38' 123.9(7)
C38' C37' H37' 118.1
C37' C38' H38' 120.7
C37' C38' C39' 118.6(6)
C39' C38' H38' 120.7
C34' C39' C38' 119.3(6)
C34' C39' H39' 120.4
C38' C39' H39' 120.4
C5' N1' C9' 124.0(2)
C5' N1' C16' 118.73(19)
C9' N1' C16' 113.81(18)
O2' N2' C17' 119.2(2)
O2' N2' O3' 123.8(3)
O3' N2' C17' 117.0(2)
C16' N3' C21' 111.5(2)
C20' N3' C16' 113.54(19)
C20' N3' C21' 115.4(2)
O4' N4' C29' 118.3(3)
O5' N4' C29' 119.0(3)
O5' N4' O4' 122.6(3)
C28' N5' C33' 114.7(3)
C32' N5' C28' 118.8(2)
C32' N5' C33' 123.4(3)

loop_
_geom_bond_atom_site_label_1
_geom_bond_atom_site_label_2
_geom_bond_distance
C1 C2 1.502(3)
C1 C6 1.450(3)
C1 O1 1.226(3)
C2 H2A 0.9700
C2 H2B 0.9700
C2 C3 1.524(4)
C3 C4 1.527(4)
C3 C7 1.527(5)
C3 C8 1.520(4)
C4 H4A 0.9700
C4 H4B 0.9700
C4 C5 1.503(3)
C5 C6 1.370(3)
C5 N1 1.378(3)
C6 C18 1.502(3)
C7 H7A 0.9600
C7 H7B 0.9600
C7 H7C 0.9600
C8 H8A 0.9600
C8 H8B 0.9600
C8 H8C 0.9600
C9 C10 1.388(4)
C9 C14 1.382(4)
C9 N1 1.439(3)
C10 H10 0.9300
C10 C11 1.361(4)
C11 H11 0.9300
C11 C12 1.376(5)
C12 C13 1.394(6)
C12 C15 1.516(4)
C13 H13 0.9300
C13 C14 1.377(4)
C14 H14 0.9300
C15 H15A 0.9600
C15 H15B 0.9600
C15 H15C 0.9600
C16 H16 0.9800
C16 C17 1.526(3)
C16 N1 1.460(3)
C16 N3 1.454(3)
C17 C18 1.517(3)
C17 C30 1.560(3)
C17 N2 1.521(3)
C18 H18 0.9800
C18 C19 1.542(3)
C19 H19 0.9800
C19 C20 1.550(3)
C19 C28 1.566(3)
C20 H20 0.9800
C20 C29 1.563(3)
C20 N3 1.444(3)
C21 H21A 0.9700
C21 H21B 0.9700
C21 C22 1.500(4)
C21 N3 1.480(3)
C22 C23 1.394(4)
C22 C27 1.377(4)
C23 H23 0.9300
C23 C24 1.393(5)
C24 H24 0.9300
C24 C25 1.355(7)
C25 H25 0.9300
C25 C26 1.356(6)
C26 H26 0.9300
C26 C27 1.391(5)
C27 H27 0.9300
C28 H28 0.9800
C28 C29 1.528(3)
C28 N5 1.433(3)
C29 C30 1.529(4)
C29 N4 1.498(3)
C30 H30 0.9800
C30 C31 1.501(3)
C31 H31 0.9300
C31 C32 1.336(4)
C32 H32 0.9300
C32 N5 1.380(4)
C33 H33A 0.9700
C33 H33B 0.9700
C33 C34 1.495(4)
C33 N5 1.479(4)
C34 C35 1.368(5)
C34 C39 1.359(5)
C35 H35 0.9300
C35 C36 1.387(7)
C36 H36 0.9300
C36 C37 1.359(8)
C37 H37 0.9300
C37 C38 1.361(9)
C38 H38 0.9300
C38 C39 1.397(7)
C39 H39 0.9300
N2 O2 1.205(3)
N2 O3 1.218(3)
N4 O4 1.195(3)
N4 O5 1.202(3)
C1' C2' 1.499(4)
C1' C6' 1.458(3)
C1' O1' 1.224(3)
C2' H2'A 0.9700
C2' H2'B 0.9700
C2' C3' 1.522(4)
C3' C4' 1.540(3)
C3' C7' 1.513(4)
C3' C8' 1.534(4)
C4' H4'A 0.9700
C4' H4'B 0.9700
C4' C5' 1.514(3)
C5' C6' 1.353(3)
C5' N1' 1.374(3)
C6' C18' 1.497(3)
C7' H7'A 0.9600
C7' H7'B 0.9600
C7' H7'C 0.9600
C8' H8'A 0.9600
C8' H8'B 0.9600
C8' H8'C 0.9600
C9' C10' 1.384(4)
C9' C14' 1.391(4)
C9' N1' 1.434(3)
C10' H10' 0.9300
C10' C11' 1.400(4)
C11' H11' 0.9300
C11' C12' 1.368(5)
C12' C13' 1.381(6)
C12' C15' 1.515(4)
C13' H13' 0.9300
C13' C14' 1.373(4)
C14' H14' 0.9300
C15' H15D 0.9600
C15' H15E 0.9600
C15' H15F 0.9600
C16' H16' 0.9800
C16' C17' 1.521(3)
C16' N1' 1.470(3)
C16' N3' 1.467(3)
C17' C18' 1.519(3)
C17' C30' 1.567(3)
C17' N2' 1.514(3)
C18' H18' 0.9800
C18' C19' 1.549(4)
C19' H19' 0.9800
C19' C20' 1.555(3)
C19' C28' 1.556(4)
C20' H20' 0.9800
C20' C29' 1.565(4)
C20' N3' 1.441(3)
C21' H21C 0.9700
C21' H21D 0.9700
C21' C22' 1.504(4)
C21' N3' 1.480(3)
C22' C23' 1.383(4)
C22' C27' 1.374(5)
C23' H23' 0.9300
C23' C24' 1.387(6)
C24' H24' 0.9300
C24' C25' 1.378(7)
C25' H25' 0.9300
C25' C26' 1.349(6)
C26' H26' 0.9300
C26' C27' 1.377(5)
C27' H27' 0.9300
C28' H28' 0.9800
C28' C29' 1.525(4)
C28' N5' 1.439(4)
C29' C30' 1.528(4)
C29' N4' 1.502(3)
C30' H30' 0.9800
C30' C31' 1.504(4)
C31' H31' 0.9300
C31' C32' 1.333(4)
C32' H32' 0.9300
C32' N5' 1.366(4)
C33' H33C 0.9700
C33' H33D 0.9700
C33' C34' 1.478(6)
C33' N5' 1.453(5)
C34' C35' 1.373(6)
C34' C39' 1.388(7)
C35' H35' 0.9300
C35' C36' 1.364(8)
C36' H36' 0.9300
C36' C37' 1.312(9)
C37' H37' 0.9300
C37' C38' 1.340(9)
C38' H38' 0.9300
C38' C39' 1.427(10)
C39' H39' 0.9300
N2' O2' 1.206(3)
N2' O3' 1.228(3)
N4' O4' 1.200(4)
N4' O5' 1.198(3)

loop_
_geom_torsion_atom_site_label_1
_geom_torsion_atom_site_label_2
_geom_torsion_atom_site_label_3
_geom_torsion_atom_site_label_4
_geom_torsion
C1 C2 C3 C4 -54.7(3)
C1 C2 C3 C7 65.9(3)
C1 C2 C3 C8 -172.2(3)
C1 C6 C18 C17 160.8(2)
C1 C6 C18 C19 -80.7(3)
C2 C1 C6 C5 1.3(4)
C2 C1 C6 C18 -178.5(2)
C2 C3 C4 C5 49.0(3)
C3 C4 C5 C6 -19.8(4)
C3 C4 C5 N1 155.9(2)
C4 C5 C6 C1 -7.2(4)
C4 C5 C6 C18 172.6(2)
C4 C5 N1 C9 17.7(3)
C4 C5 N1 C16 174.8(2)
C5 C6 C18 C17 -18.9(3)
C5 C6 C18 C19 99.5(3)
C6 C1 C2 C3 31.4(4)
C6 C5 N1 C9 -166.6(2)
C6 C5 N1 C16 -9.5(3)
C6 C18 C19 C20 -98.7(2)
C6 C18 C19 C28 166.79(19)
C7 C3 C4 C5 -70.7(3)
C8 C3 C4 C5 167.0(3)
C9 C10 C11 C12 -1.5(5)
C10 C9 C14 C13 -0.2(4)
C10 C9 N1 C5 52.1(3)
C10 C9 N1 C16 -106.0(3)
C10 C11 C12 C13 0.2(5)
C10 C11 C12 C15 -178.4(3)
C11 C12 C13 C14 1.0(5)
C12 C13 C14 C9 -1.0(5)
C14 C9 C10 C11 1.5(4)
C14 C9 N1 C5 -132.0(3)
C14 C9 N1 C16 69.8(3)
C15 C12 C13 C14 179.7(3)
C16 C17 C18 C6 49.5(2)
C16 C17 C18 C19 -73.4(2)
C16 C17 C30 C29 70.5(2)
C16 C17 C30 C31 -169.8(2)
C16 C17 N2 O2 -128.3(2)
C16 C17 N2 O3 53.3(3)
C17 C16 N1 C5 42.5(3)
C17 C16 N1 C9 -158.82(19)
C17 C16 N3 C20 0.5(3)
C17 C16 N3 C21 134.2(2)
C17 C18 C19 C20 23.1(2)
C17 C18 C19 C28 -71.5(2)
C17 C30 C31 C32 -84.7(3)
C18 C17 C30 C29 -49.1(2)
C18 C17 C30 C31 70.6(3)
C18 C17 N2 O2 -9.9(3)
C18 C17 N2 O3 171.7(2)
C18 C19 C20 C29 -83.7(2)
C18 C19 C20 N3 37.4(3)
C18 C19 C28 C29 81.0(2)
C18 C19 C28 N5 -38.7(3)
C19 C20 C29 C28 -28.60(17)
C19 C20 C29 C30 82.7(2)
C19 C20 C29 N4 -148.5(2)
C19 C20 N3 C16 -51.5(3)
C19 C20 N3 C21 175.6(2)
C19 C28 C29 C20 28.26(17)
C19 C28 C29 C30 -82.2(2)
C19 C28 C29 N4 148.7(2)
C19 C28 N5 C32 85.4(3)
C19 C28 N5 C33 -67.3(3)
C20 C19 C28 C29 -28.54(17)
C20 C19 C28 N5 -148.2(2)
C20 C29 C30 C17 -21.7(2)
C20 C29 C30 C31 -142.9(2)
C20 C29 N4 O4 98.2(3)
C20 C29 N4 O5 -79.1(4)
C21 C22 C23 C24 177.3(3)
C21 C22 C27 C26 -178.4(3)
C22 C21 N3 C16 169.6(2)
C22 C21 N3 C20 -57.4(3)
C22 C23 C24 C25 1.1(6)
C23 C22 C27 C26 -0.9(5)
C23 C24 C25 C26 -1.0(6)
C24 C25 C26 C27 -0.1(6)
C25 C26 C27 C22 1.1(6)
C27 C22 C23 C24 -0.2(5)
C28 C19 C20 C29 27.87(17)
C28 C19 C20 N3 148.9(2)
C28 C29 C30 C17 73.8(2)
C28 C29 C30 C31 -47.3(3)
C28 C29 N4 O4 -4.9(4)
C28 C29 N4 O5 177.8(3)
C29 C20 N3 C16 48.4(3)
C29 C20 N3 C21 -84.5(3)
C29 C28 N5 C32 -17.6(3)
C29 C28 N5 C33 -170.2(2)
C29 C30 C31 C32 32.0(3)
C30 C17 C18 C6 171.17(19)
C30 C17 C18 C19 48.3(2)
C30 C17 N2 O2 112.5(2)
C30 C17 N2 O3 -65.9(3)
C30 C29 N4 O4 -133.8(3)
C30 C29 N4 O5 48.9(4)
C30 C31 C32 N5 -6.8(4)
C31 C32 N5 C28 -1.5(4)
C31 C32 N5 C33 150.4(3)
C33 C34 C35 C36 179.9(4)
C33 C34 C39 C38 -179.8(4)
C34 C33 N5 C28 -49.0(3)
C34 C33 N5 C32 158.7(2)
C34 C35 C36 C37 -0.6(8)
C35 C34 C39 C38 -0.9(6)
C35 C36 C37 C38 -0.1(10)
C36 C37 C38 C39 0.2(10)
C37 C38 C39 C34 0.3(8)
C39 C34 C35 C36 1.1(6)
N1 C5 C6 C1 177.2(2)
N1 C5 C6 C18 -3.0(4)
N1 C9 C10 C11 177.3(2)
N1 C9 C14 C13 -176.2(3)
N1 C16 C17 C18 -61.4(2)
N1 C16 C17 C30 176.87(18)
N1 C16 C17 N2 60.4(2)
N1 C16 N3 C20 122.3(2)
N1 C16 N3 C21 -104.0(2)
N2 C17 C18 C6 -69.0(2)
N2 C17 C18 C19 168.17(18)
N2 C17 C30 C29 -172.54(18)
N2 C17 C30 C31 -52.8(3)
N3 C16 C17 C18 61.9(2)
N3 C16 C17 C30 -59.9(2)
N3 C16 C17 N2 -176.37(18)
N3 C16 N1 C5 -78.8(3)
N3 C16 N1 C9 79.9(2)
N3 C20 C29 C28 -146.5(2)
N3 C20 C29 C30 -35.1(3)
N3 C20 C29 N4 93.6(3)
N3 C21 C22 C23 133.0(3)
N3 C21 C22 C27 -49.6(3)
N4 C29 C30 C17 -153.9(2)
N4 C29 C30 C31 85.0(2)
N5 C28 C29 C20 152.9(2)
N5 C28 C29 C30 42.5(3)
N5 C28 C29 N4 -86.7(3)
N5 C33 C34 C35 106.0(3)
N5 C33 C34 C39 -75.1(4)
O1 C1 C2 C3 -150.4(3)
O1 C1 C6 C5 -177.0(3)
O1 C1 C6 C18 3.2(4)
C1' C2' C3' C4' 55.8(3)
C1' C2' C3' C7' -65.6(3)
C1' C2' C3' C8' 174.3(3)
C1' C6' C18' C17' -160.0(2)
C1' C6' C18' C19' 82.2(3)
C2' C1' C6' C5' 1.9(4)
C2' C1' C6' C18' -179.8(2)
C2' C3' C4' C5' -48.8(3)
C3' C4' C5' C6' 20.5(4)
C3' C4' C5' N1' -155.7(2)
C4' C5' C6' C1' 4.6(4)
C4' C5' C6' C18' -173.6(2)
C4' C5' N1' C9' -15.9(4)
C4' C5' N1' C16' -173.4(2)
C5' C6' C18' C17' 18.3(3)
C5' C6' C18' C19' -99.5(3)
C6' C1' C2' C3' -33.9(4)
C6' C5' N1' C9' 167.8(2)
C6' C5' N1' C16' 10.3(4)
C6' C18' C19' C20' 97.5(2)
C6' C18' C19' C28' -167.5(2)
C7' C3' C4' C5' 72.2(3)
C8' C3' C4' C5' -167.8(3)
C9' C10' C11' C12' 2.7(4)
C10' C9' C14' C13' -1.7(4)
C10' C9' N1' C5' -50.8(3)
C10' C9' N1' C16' 107.7(3)
C10' C11' C12' C13' -3.4(5)
C10' C11' C12' C15' 175.8(3)
C11' C12' C13' C14' 1.5(5)
C12' C13' C14' C9' 1.1(5)
C14' C9' C10' C11' -0.1(4)
C14' C9' N1' C5' 134.4(3)
C14' C9' N1' C16' -67.1(3)
C15' C12' C13' C14' -177.7(3)
C16' C17' C18' C6' -48.2(3)
C16' C17' C18' C19' 74.4(2)
C16' C17' C30' C29' -71.8(2)
C16' C17' C30' C31' 168.8(2)
C16' C17' N2' O2' 126.7(3)
C16' C17' N2' O3' -54.2(3)
C17' C16' N1' C5' -42.7(3)
C17' C16' N1' C9' 157.6(2)
C17' C16' N3' C20' 0.0(3)
C17' C16' N3' C21' -132.5(2)
C17' C18' C19' C20' -24.3(3)
C17' C18' C19' C28' 70.7(2)
C17' C30' C31' C32' 83.7(3)
C18' C17' C30' C29' 48.1(3)
C18' C17' C30' C31' -71.4(3)
C18' C17' N2' O2' 8.3(3)
C18' C17' N2' O3' -172.5(2)
C18' C19' C20' C29' 84.5(2)
C18' C19' C20' N3' -35.8(3)
C18' C19' C28' C29' -81.9(2)
C18' C19' C28' N5' 37.6(3)
C19' C20' C29' C28' 28.01(19)
C19' C20' C29' C30' -83.0(2)
C19' C20' C29' N4' 148.1(2)
C19' C20' N3' C16' 50.2(3)
C19' C20' N3' C21' -179.2(2)
C19' C28' C29' C20' -27.94(19)
C19' C28' C29' C30' 82.4(2)
C19' C28' C29' N4' -147.8(2)
C19' C28' N5' C32' -87.9(3)
C19' C28' N5' C33' 72.8(4)
C20' C19' C28' C29' 28.15(19)
C20' C19' C28' N5' 147.6(3)
C20' C29' C30' C17' 22.7(3)
C20' C29' C30' C31' 143.2(2)
C20' C29' N4' O4' -91.2(4)
C20' C29' N4' O5' 84.5(4)
C21' C22' C23' C24' -175.2(3)
C21' C22' C27' C26' 174.8(4)
C22' C21' N3' C16' -167.5(2)
C22' C21' N3' C20' 61.0(3)
C22' C23' C24' C25' -0.2(7)
C23' C22' C27' C26' -2.4(5)
C23' C24' C25' C26' -1.4(7)
C24' C25' C26' C27' 1.1(7)
C25' C26' C27' C22' 0.8(7)
C27' C22' C23' C24' 2.1(5)
C28' C19' C20' C29' -27.43(19)
C28' C19' C20' N3' -147.7(2)
C28' C29' C30' C17' -72.7(2)
C28' C29' C30' C31' 47.8(3)
C28' C29' N4' O4' 11.7(4)
C28' C29' N4' O5' -172.6(3)
C29' C20' N3' C16' -49.3(3)
C29' C20' N3' C21' 81.3(3)
C29' C28' N5' C32' 14.9(4)
C29' C28' N5' C33' 175.5(3)
C29' C30' C31' C32' -32.7(4)
C30' C17' C18' C6' -169.6(2)
C30' C17' C18' C19' -46.9(3)
C30' C17' N2' O2' -115.4(3)
C30' C17' N2' O3' 63.7(3)
C30' C29' N4' O4' 140.9(3)
C30' C29' N4' O5' -43.4(4)
C30' C31' C32' N5' 5.7(5)
C31' C32' N5' C28' 4.4(5)
C31' C32' N5' C33' -154.5(4)
C33' C34' C35' C36' 178.7(5)
C33' C34' C39' C38' -178.4(6)
C34' C33' N5' C28' 175.2(4)
C34' C33' N5' C32' -25.2(6)
C34' C35' C36' C37' 0.0(11)
C35' C34' C39' C38' 0.0(9)
C35' C36' C37' C38' -0.5(13)
C36' C37' C38' C39' 0.7(15)
C37' C38' C39' C34' -0.5(12)
C39' C34' C35' C36' 0.2(8)
N1' C5' C6' C1' -179.3(2)
N1' C5' C6' C18' 2.5(4)
N1' C9' C10' C11' -174.9(2)
N1' C9' C14' C13' 173.2(2)
N1' C16' C17' C18' 60.5(3)
N1' C16' C17' C30' -176.86(19)
N1' C16' C17' N2' -61.4(2)
N1' C16' N3' C20' -121.8(2)
N1' C16' N3' C21' 105.7(2)
N2' C17' C18' C6' 69.9(3)
N2' C17' C18' C19' -167.43(19)
N2' C17' C30' C29' 172.32(19)
N2' C17' C30' C31' 52.8(3)
N3' C16' C17' C18' -62.6(2)
N3' C16' C17' C30' 60.0(3)
N3' C16' C17' N2' 175.53(18)
N3' C16' N1' C5' 78.3(3)
N3' C16' N1' C9' -81.4(3)
N3' C20' C29' C28' 146.0(2)
N3' C20' C29' C30' 35.0(3)
N3' C20' C29' N4' -93.8(3)
N3' C21' C22' C23' -134.7(3)
N3' C21' C22' C27' 48.1(4)
N4' C29' C30' C17' 154.5(2)
N4' C29' C30' C31' -85.0(3)
N5' C28' C29' C20' -151.5(2)
N5' C28' C29' C30' -41.2(3)
N5' C28' C29' N4' 88.6(3)
N5' C33' C34' C35' -82.4(6)
N5' C33' C34' C39' 96.0(6)
O1' C1' C2' C3' 148.1(3)
O1' C1' C6' C5' 179.9(3)
O1' C1' C6' C18' -1.8(4)

loop_
_twin_individual_id
_twin_individual_mass_fraction_refined
1 0.6569(10)
2 0.3431(10)
